data_4124995
loop_
_publ_author_name
'Arz, Marius I.'
'Stra\&smann, Martin'
'Gei\&s, Daniel'
'Schnakenburg, Gregor'
'Filippou, Alexander C.'

_publ_section_title
;
 Addition of Small Electrophiles to N-Heterocyclic-Carbene-Stabilized
 Disilicon(0): A Revisit of the Isolobal Concept in Low-Valent Silicon
 Chemistry.
;
_journal_issue 13
_journal_name_full 'Journal of the American Chemical Society'
_journal_page_first 4589
_journal_page_last 4600
_journal_paper_doi 10.1021/jacs.6b01018
_journal_volume 138
_journal_year 2016
_chemical_formula_moiety 'C54 H73 N4 Si2, C32 H12 B F24'
_chemical_formula_sum 'C86 H85 B F24 N4 Si2'
_chemical_formula_weight 1697.57
_chemical_name_systematic
; 
 ? 
;
_space_group_IT_number 2
_symmetry_cell_setting triclinic
_symmetry_space_group_name_Hall '-P 1'
_symmetry_space_group_name_H-M 'P -1'
_atom_sites_solution_hydrogens geom
_atom_sites_solution_primary direct
_atom_sites_solution_secondary difmap
_audit_creation_method SHELXL-97
_cell_angle_alpha 80.997(3)
_cell_angle_beta 74.486(3)
_cell_angle_gamma 87.144(3)
_cell_formula_units_Z 2
_cell_length_a 12.6179(4)
_cell_length_b 16.9418(6)
_cell_length_c 21.2119(7)
_cell_measurement_reflns_used 15536
_cell_measurement_temperature 123(2)
_cell_measurement_theta_max 29.53
_cell_measurement_theta_min 2.92
_cell_volume 4315.3(3)
_diffrn_ambient_temperature 123(2)
_diffrn_detector 'image plate (34 cm diameter)'
_diffrn_detector_area_resol_mean 6.67
_diffrn_detector_type STOE
_diffrn_measured_fraction_theta_full 0.962
_diffrn_measured_fraction_theta_max 0.962
_diffrn_measurement_device '2-circle goniometer'
_diffrn_measurement_device_type 'STOE IPDS 2T'
_diffrn_measurement_method 'rotation method'
_diffrn_radiation_collimation '0.5 mm diameter, monocapillary'
_diffrn_radiation_monochromator 'plane graphite'
_diffrn_radiation_polarisn_norm 0
_diffrn_radiation_type 'Mo K\a'
_diffrn_radiation_wavelength 0.71073
_diffrn_reflns_av_R_equivalents 0.0472
_diffrn_reflns_av_sigmaI/netI 0.0605
_diffrn_reflns_limit_h_max 16
_diffrn_reflns_limit_h_min -16
_diffrn_reflns_limit_k_max 22
_diffrn_reflns_limit_k_min -22
_diffrn_reflns_limit_l_max 25
_diffrn_reflns_limit_l_min -28
_diffrn_reflns_number 45959
_diffrn_reflns_theta_full 28.00
_diffrn_reflns_theta_max 28.00
_diffrn_reflns_theta_min 2.92
_diffrn_source 'sealed X-ray tube, 12 x 0.4 mm long-fine focus'
_diffrn_source_current 40
_diffrn_source_power 2.00
_diffrn_source_voltage 50
_exptl_absorpt_coefficient_mu 0.138
_exptl_absorpt_correction_T_max 0.9945
_exptl_absorpt_correction_T_min 0.9341
_exptl_absorpt_correction_type numerical
_exptl_crystal_colour orange-red
_exptl_crystal_density_diffrn 1.306
_exptl_crystal_density_method 'not measured'
_exptl_crystal_description plate
_exptl_crystal_F_000 1756
_exptl_crystal_size_max 0.50
_exptl_crystal_size_mid 0.08
_exptl_crystal_size_min 0.04
_refine_diff_density_max 0.559
_refine_diff_density_min -0.696
_refine_diff_density_rms 0.048
_refine_ls_extinction_method none
_refine_ls_goodness_of_fit_ref 0.945
_refine_ls_hydrogen_treatment mixed
_refine_ls_matrix_type full
_refine_ls_number_parameters 1200
_refine_ls_number_reflns 20063
_refine_ls_number_restraints 162
_refine_ls_restrained_S_all 1.094
_refine_ls_R_factor_all 0.0778
_refine_ls_R_factor_gt 0.0456
_refine_ls_shift/su_max 0.006
_refine_ls_shift/su_mean 0.000
_refine_ls_structure_factor_coef Fsqd
_refine_ls_weighting_details 'calc w=1/[\s^2^(Fo^2^)+(0.0610P)^2^+0.0000P] where P=(Fo^2^+2Fc^2^)/3'
_refine_ls_weighting_scheme calc
_refine_ls_wR_factor_gt 0.1047
_refine_ls_wR_factor_ref 0.1142
_reflns_number_gt 13379
_reflns_number_total 20063
_reflns_threshold_expression >2sigma(I)
_cod_data_source_file ja6b01018_si_001.cif
_cod_data_source_block 1924
_cod_depositor_comments 'Adding full bibliography for 4124995--4124999.cif.'
_cod_original_cell_volume 4315.3(2)
_cod_database_code 4124995

loop_
_symmetry_equiv_pos_as_xyz
'x, y, z'
'-x, -y, -z'

loop_
_atom_site_label
_atom_site_type_symbol
_atom_site_fract_x
_atom_site_fract_y
_atom_site_fract_z
_atom_site_U_iso_or_equiv
_atom_site_adp_type
_atom_site_occupancy
_atom_site_symmetry_multiplicity
_atom_site_calc_flag
_atom_site_refinement_flags
_atom_site_disorder_assembly
_atom_site_disorder_group
C1 C 0.17376(16) 0.29445(10) 0.35515(9) 0.0210(4) Uani 1 1 d . . .
C2 C 0.14582(18) 0.36638(12) 0.43895(10) 0.0289(4) Uani 1 1 d . . .
H2A H 0.1599 0.3950 0.4709 0.035 Uiso 1 1 calc R . .
C3 C 0.04699(18) 0.35358(12) 0.43008(10) 0.0275(4) Uani 1 1 d . . .
H3A H -0.0221 0.3716 0.4545 0.033 Uiso 1 1 calc R . .
C4 C 0.34069(17) 0.33142(12) 0.38489(9) 0.0257(4) Uani 1 1 d . . .
C5 C 0.38921(18) 0.26497(12) 0.41484(10) 0.0288(4) Uani 1 1 d . . .
C6 C 0.50249(19) 0.26751(14) 0.40484(11) 0.0360(5) Uani 1 1 d . . .
H6A H 0.5394 0.2234 0.4234 0.043 Uiso 1 1 calc R . .
C7 C 0.5624(2) 0.33340(16) 0.36819(12) 0.0412(6) Uani 1 1 d . . .
H7A H 0.6397 0.3340 0.3624 0.049 Uiso 1 1 calc R . .
C8 C 0.5116(2) 0.39795(15) 0.34009(11) 0.0369(5) Uani 1 1 d . . .
H8A H 0.5543 0.4425 0.3152 0.044 Uiso 1 1 calc R . .
C9 C 0.39883(18) 0.39898(13) 0.34761(10) 0.0303(4) Uani 1 1 d . . .
C10 C 0.3212(2) 0.19485(12) 0.45744(11) 0.0337(5) Uani 1 1 d . . .
H10A H 0.2567 0.1898 0.4394 0.040 Uiso 1 1 calc R . .
C11 C 0.3843(3) 0.11527(15) 0.45577(16) 0.0567(7) Uani 1 1 d . . .
H11A H 0.4417 0.1155 0.4790 0.068 Uiso 1 1 calc R . .
H11B H 0.4181 0.1080 0.4097 0.068 Uiso 1 1 calc R . .
H11C H 0.3334 0.0714 0.4775 0.068 Uiso 1 1 calc R . .
C12 C 0.2764(2) 0.21019(15) 0.52889(12) 0.0462(6) Uani 1 1 d . . .
H12C H 0.2293 0.1657 0.5546 0.055 Uiso 1 1 calc R . .
H12B H 0.2335 0.2600 0.5297 0.055 Uiso 1 1 calc R . .
H12A H 0.3378 0.2146 0.5482 0.055 Uiso 1 1 calc R . .
C13 C 0.3436(2) 0.47030(13) 0.31482(11) 0.0368(5) Uani 1 1 d . . .
H13A H 0.2635 0.4693 0.3383 0.044 Uiso 1 1 calc R . .
C14 C 0.3893(3) 0.55077(15) 0.31935(14) 0.0582(8) Uani 1 1 d . . .
H14A H 0.4669 0.5545 0.2944 0.070 Uiso 1 1 calc R . .
H14B H 0.3829 0.5549 0.3658 0.070 Uiso 1 1 calc R . .
H14C H 0.3474 0.5943 0.3008 0.070 Uiso 1 1 calc R . .
C15 C 0.3544(3) 0.46310(16) 0.24238(12) 0.0527(7) Uani 1 1 d . . .
H15C H 0.3140 0.5071 0.2231 0.063 Uiso 1 1 calc R . .
H15B H 0.3239 0.4120 0.2398 0.063 Uiso 1 1 calc R . .
H15A H 0.4322 0.4656 0.2179 0.063 Uiso 1 1 calc R . .
C16 C -0.01965(15) 0.28706(11) 0.35077(9) 0.0211(4) Uani 1 1 d . . .
C17 C -0.04922(17) 0.34228(11) 0.30198(10) 0.0247(4) Uani 1 1 d . . .
C18 C -0.13025(19) 0.31912(12) 0.27550(11) 0.0315(5) Uani 1 1 d . . .
H18A H -0.1525 0.3548 0.2421 0.038 Uiso 1 1 calc R . .
C19 C -0.17901(19) 0.24513(13) 0.29696(12) 0.0348(5) Uani 1 1 d . . .
H19A H -0.2348 0.2308 0.2785 0.042 Uiso 1 1 calc R . .
C20 C -0.14730(18) 0.19163(12) 0.34512(11) 0.0314(5) Uani 1 1 d . . .
H20A H -0.1818 0.1410 0.3593 0.038 Uiso 1 1 calc R . .
C21 C -0.06595(16) 0.21082(11) 0.37294(9) 0.0240(4) Uani 1 1 d . . .
C22 C 0.00215(19) 0.42488(11) 0.27920(10) 0.0293(4) Uani 1 1 d . . .
H22A H 0.0615 0.4282 0.3019 0.035 Uiso 1 1 calc R . .
C23 C 0.0540(2) 0.44028(14) 0.20452(12) 0.0429(6) Uani 1 1 d . . .
H23A H -0.0032 0.4394 0.1812 0.052 Uiso 1 1 calc R . .
H23B H 0.1090 0.3987 0.1920 0.052 Uiso 1 1 calc R . .
H23C H 0.0895 0.4927 0.1925 0.052 Uiso 1 1 calc R . .
C24 C -0.0840(2) 0.48920(13) 0.29965(13) 0.0427(6) Uani 1 1 d . . .
H24C H -0.0512 0.5421 0.2828 0.051 Uiso 1 1 calc R . .
H24B H -0.1097 0.4828 0.3480 0.051 Uiso 1 1 calc R . .
H24A H -0.1462 0.4839 0.2812 0.051 Uiso 1 1 calc R . .
C25 C -0.02796(18) 0.15150(11) 0.42428(10) 0.0286(4) Uani 1 1 d . . .
H25A H 0.0488 0.1660 0.4223 0.034 Uiso 1 1 calc R . .
C26 C -0.0245(3) 0.06596(13) 0.40930(13) 0.0467(6) Uani 1 1 d . . .
H26A H 0.0172 0.0644 0.3633 0.056 Uiso 1 1 calc R . .
H26B H -0.0996 0.0476 0.4159 0.056 Uiso 1 1 calc R . .
H26C H 0.0113 0.0310 0.4390 0.056 Uiso 1 1 calc R . .
C27 C -0.0985(2) 0.15733(16) 0.49405(12) 0.0477(7) Uani 1 1 d . . .
H27A H -0.1744 0.1429 0.4978 0.057 Uiso 1 1 calc R . .
H27B H -0.0969 0.2122 0.5031 0.057 Uiso 1 1 calc R . .
H27C H -0.0695 0.1207 0.5261 0.057 Uiso 1 1 calc R . .
C28 C 0.24816(16) 0.15121(10) 0.16769(8) 0.0199(4) Uani 1 1 d . . .
C29 C 0.37695(17) 0.12560(11) 0.07657(10) 0.0272(4) Uani 1 1 d . . .
H29A H 0.4349 0.1334 0.0370 0.033 Uiso 1 1 calc R . .
C30 C 0.32795(17) 0.05594(11) 0.10676(9) 0.0267(4) Uani 1 1 d . . .
H30A H 0.3446 0.0052 0.0926 0.032 Uiso 1 1 calc R . .
C31 C 0.34599(17) 0.26923(11) 0.09471(9) 0.0237(4) Uani 1 1 d . . .
C32 C 0.44021(18) 0.30148(11) 0.10304(9) 0.0271(4) Uani 1 1 d . . .
C33 C 0.4534(2) 0.38407(12) 0.08476(10) 0.0344(5) Uani 1 1 d . . .
H33A H 0.5168 0.4085 0.0890 0.041 Uiso 1 1 calc R . .
C34 C 0.3759(2) 0.43083(12) 0.06070(11) 0.0374(5) Uani 1 1 d . . .
H34A H 0.3857 0.4870 0.0497 0.045 Uiso 1 1 calc R . .
C35 C 0.2841(2) 0.39659(12) 0.05244(10) 0.0341(5) Uani 1 1 d . . .
H35A H 0.2317 0.4297 0.0358 0.041 Uiso 1 1 calc R . .
C36 C 0.26726(18) 0.31445(12) 0.06810(9) 0.0273(4) Uani 1 1 d . . .
C37 C 0.52804(18) 0.25158(12) 0.12829(11) 0.0319(5) Uani 1 1 d . . .
H37A H 0.4984 0.1965 0.1459 0.038 Uiso 1 1 calc R . .
C38 C 0.6302(2) 0.24514(15) 0.07096(13) 0.0425(6) Uani 1 1 d . . .
H38A H 0.6595 0.2987 0.0519 0.051 Uiso 1 1 calc R . .
H38B H 0.6104 0.2204 0.0369 0.051 Uiso 1 1 calc R . .
H38C H 0.6862 0.2123 0.0873 0.051 Uiso 1 1 calc R . .
C39 C 0.5594(2) 0.28440(16) 0.18387(12) 0.0429(6) Uani 1 1 d . . .
H39C H 0.6085 0.2463 0.2021 0.051 Uiso 1 1 calc R . .
H39B H 0.4928 0.2923 0.2188 0.051 Uiso 1 1 calc R . .
H39A H 0.5969 0.3356 0.1663 0.051 Uiso 1 1 calc R . .
C40 C 0.17103(19) 0.27567(13) 0.05444(10) 0.0311(5) Uani 1 1 d . . .
H40A H 0.1462 0.2299 0.0907 0.037 Uiso 1 1 calc R . .
C41 C 0.0720(2) 0.33087(18) 0.05365(15) 0.0543(7) Uani 1 1 d . . .
H41A H 0.0928 0.3755 0.0174 0.065 Uiso 1 1 calc R . .
H41B H 0.0475 0.3517 0.0958 0.065 Uiso 1 1 calc R . .
H41C H 0.0122 0.3010 0.0472 0.065 Uiso 1 1 calc R . .
C42 C 0.2071(2) 0.24142(13) -0.01057(10) 0.0356(5) Uani 1 1 d . . .
H42C H 0.1468 0.2106 -0.0155 0.043 Uiso 1 1 calc R . .
H42B H 0.2713 0.2064 -0.0103 0.043 Uiso 1 1 calc R . .
H42A H 0.2264 0.2852 -0.0476 0.043 Uiso 1 1 calc R . .
C43 C 0.16892(16) 0.01620(10) 0.20618(9) 0.0230(4) Uani 1 1 d . . .
C44 C 0.19723(17) -0.02902(11) 0.26076(10) 0.0267(4) Uani 1 1 d . . .
C45 C 0.11705(19) -0.08028(12) 0.30312(11) 0.0329(5) Uani 1 1 d . . .
H45A H 0.1327 -0.1121 0.3407 0.039 Uiso 1 1 calc R . .
C46 C 0.01544(19) -0.08568(12) 0.29152(11) 0.0355(5) Uani 1 1 d . . .
H46A H -0.0386 -0.1201 0.3217 0.043 Uiso 1 1 calc R . .
C47 C -0.00860(19) -0.04158(13) 0.23646(12) 0.0355(5) Uani 1 1 d . . .
H47A H -0.0784 -0.0470 0.2287 0.043 Uiso 1 1 calc R . .
C48 C 0.06793(18) 0.01085(12) 0.19203(10) 0.0292(4) Uani 1 1 d . . .
C49 C 0.30978(19) -0.02560(12) 0.27235(11) 0.0328(5) Uani 1 1 d . . .
H49A H 0.3471 0.0234 0.2442 0.039 Uiso 1 1 calc R . .
C50 C 0.3784(2) -0.09832(15) 0.25001(14) 0.0458(6) Uani 1 1 d . . .
H50A H 0.3823 -0.1001 0.2035 0.055 Uiso 1 1 calc R . .
H50B H 0.3439 -0.1472 0.2772 0.055 Uiso 1 1 calc R . .
H50C H 0.4528 -0.0942 0.2551 0.055 Uiso 1 1 calc R . .
C51 C 0.3048(2) -0.01968(16) 0.34429(13) 0.0481(6) Uani 1 1 d . . .
H51C H 0.3793 -0.0130 0.3484 0.058 Uiso 1 1 calc R . .
H51B H 0.2728 -0.0686 0.3727 0.058 Uiso 1 1 calc R . .
H51A H 0.2591 0.0264 0.3579 0.058 Uiso 1 1 calc R . .
C52 C 0.0406(2) 0.05633(15) 0.13072(11) 0.0390(5) Uani 1 1 d . . .
H52A H 0.1043 0.0916 0.1061 0.047 Uiso 1 1 calc R . .
C53 C -0.0613(2) 0.10947(17) 0.14752(14) 0.0502(6) Uani 1 1 d . . .
H53A H -0.0506 0.1465 0.1764 0.060 Uiso 1 1 calc R . .
H53B H -0.1256 0.0761 0.1702 0.060 Uiso 1 1 calc R . .
H53C H -0.0731 0.1399 0.1067 0.060 Uiso 1 1 calc R . .
C54 C 0.0259(3) -0.0014(2) 0.08540(14) 0.0597(8) Uani 1 1 d . . .
H54A H -0.0370 -0.0361 0.1081 0.072 Uiso 1 1 calc R . .
H54B H 0.0926 -0.0342 0.0741 0.072 Uiso 1 1 calc R . .
H54C H 0.0127 0.0289 0.0449 0.072 Uiso 1 1 calc R . .
C55 C -0.31882(15) 0.68808(10) 0.19827(8) 0.0200(4) Uani 1 1 d . . .
C56 C -0.26570(16) 0.61807(10) 0.17839(9) 0.0215(4) Uani 1 1 d . . .
H56A H -0.2001 0.6016 0.1907 0.026 Uiso 1 1 calc R . .
C57 C -0.30547(17) 0.57180(11) 0.14126(9) 0.0236(4) Uani 1 1 d . . .
C58 C -0.40014(17) 0.59337(11) 0.12151(9) 0.0252(4) Uani 1 1 d . . .
H58A H -0.4267 0.5621 0.0956 0.030 Uiso 1 1 calc R . .
C59 C -0.45502(16) 0.66219(11) 0.14088(9) 0.0242(4) Uani 1 1 d . A .
C60 C -0.41627(16) 0.70733(11) 0.17929(9) 0.0221(4) Uani 1 1 d . . .
H60A H -0.4574 0.7529 0.1932 0.026 Uiso 1 1 calc R . .
C61 C -0.2448(2) 0.49696(12) 0.12367(11) 0.0326(5) Uani 1 1 d . . .
C62 C -0.55549(18) 0.69005(13) 0.11963(11) 0.0325(5) Uani 1 1 d . . .
C63 C -0.35034(16) 0.70481(10) 0.32090(9) 0.0206(4) Uani 1 1 d . . .
C64 C -0.45177(16) 0.73712(11) 0.35120(9) 0.0225(4) Uani 1 1 d . . .
H64A H -0.4798 0.7823 0.3279 0.027 Uiso 1 1 calc R . .
C65 C -0.51325(16) 0.70555(11) 0.41420(9) 0.0246(4) Uani 1 1 d . A .
C66 C -0.47544(17) 0.64023(11) 0.45061(9) 0.0243(4) Uani 1 1 d . . .
H66A H -0.5155 0.6202 0.4945 0.029 Uiso 1 1 calc R . .
C67 C -0.37720(16) 0.60539(10) 0.42054(9) 0.0220(4) Uani 1 1 d . . .
C68 C -0.31760(16) 0.63577(10) 0.35683(9) 0.0220(4) Uani 1 1 d . . .
H68A H -0.2523 0.6087 0.3370 0.026 Uiso 1 1 calc R . .
C69 C -0.62066(18) 0.74438(13) 0.44316(10) 0.0300(4) Uani 1 1 d . . .
C70 C -0.33208(18) 0.53391(11) 0.45589(9) 0.0258(4) Uani 1 1 d . . .
C71 C -0.14525(16) 0.73154(10) 0.23725(9) 0.0216(4) Uani 1 1 d . . .
C72 C -0.09491(17) 0.71940(11) 0.28934(10) 0.0242(4) Uani 1 1 d . . .
H72A H -0.1398 0.7148 0.3335 0.029 Uiso 1 1 calc R . .
C73 C 0.01907(18) 0.71385(12) 0.27847(11) 0.0299(4) Uani 1 1 d . A .
C74 C 0.08735(19) 0.72312(14) 0.21496(12) 0.0382(5) Uani 1 1 d . . .
H74A H 0.1650 0.7196 0.2074 0.046 Uiso 1 1 calc R . .
C75 C 0.03914(19) 0.73774(15) 0.16242(12) 0.0375(5) Uani 1 1 d . A .
C76 C -0.07360(17) 0.74118(13) 0.17342(10) 0.0294(4) Uani 1 1 d . . .
H76A H -0.1039 0.7504 0.1364 0.035 Uiso 1 1 calc R . .
C77 C 0.0669(2) 0.69485(14) 0.33635(13) 0.0406(5) Uani 1 1 d . . .
C78 C 0.1122(2) 0.7481(2) 0.09341(15) 0.0608(8) Uani 1 1 d U . .
C79 C -0.30166(15) 0.83612(11) 0.22840(9) 0.0222(4) Uani 1 1 d . . .
C80 C -0.30631(16) 0.87289(11) 0.16543(10) 0.0255(4) Uani 1 1 d . . .
H80A H -0.2962 0.8410 0.1312 0.031 Uiso 1 1 calc R . .
C81 C -0.32520(18) 0.95459(12) 0.15119(11) 0.0320(5) Uani 1 1 d . A .
C82 C -0.33966(19) 1.00326(12) 0.19944(12) 0.0363(5) Uani 1 1 d . . .
H82A H -0.3544 1.0588 0.1901 0.044 Uiso 1 1 calc R . .
C83 C -0.33204(18) 0.96885(12) 0.26193(11) 0.0322(5) Uani 1 1 d . A .
C84 C -0.31256(17) 0.88717(11) 0.27567(10) 0.0266(4) Uani 1 1 d . . .
H84A H -0.3064 0.8653 0.3186 0.032 Uiso 1 1 calc R . .
C85 C -0.3330(2) 0.98784(15) 0.08304(13) 0.0468(6) Uani 1 1 d U . .
C86 C -0.3439(2) 1.01751(14) 0.31632(14) 0.0443(6) Uani 1 1 d U . .
B B -0.27834(17) 0.73995(12) 0.24626(10) 0.0202(4) Uani 1 1 d . . .
F1 F -0.25577(16) 0.44019(8) 0.17668(7) 0.0542(4) Uani 1 1 d . . .
F2 F -0.13703(13) 0.50840(9) 0.09853(9) 0.0570(4) Uani 1 1 d U . .
F3 F -0.27950(13) 0.46400(7) 0.07935(7) 0.0408(3) Uani 1 1 d . . .
F7 F -0.68489(12) 0.75592(10) 0.40179(7) 0.0476(4) Uani 1 1 d . A .
F9 F -0.60651(12) 0.81795(8) 0.45645(8) 0.0488(4) Uani 1 1 d . A .
F10 F -0.22590(11) 0.54417(7) 0.45492(6) 0.0341(3) Uani 1 1 d . . .
F11 F -0.33179(11) 0.46792(6) 0.42802(6) 0.0310(3) Uani 1 1 d . . .
F12 F -0.38695(12) 0.51631(7) 0.51962(6) 0.0376(3) Uani 1 1 d . . .
F18 F 0.1532(2) 0.67968(17) 0.07513(12) 0.1146(8) Uani 1 1 d U A .
F22 F -0.42170(14) 0.99052(10) 0.37059(8) 0.0585(4) Uani 1 1 d . A .
N1 N 0.22327(14) 0.32998(9) 0.39281(8) 0.0233(3) Uani 1 1 d . . .
N2 N 0.06482(13) 0.30926(9) 0.37863(7) 0.0216(3) Uani 1 1 d . . .
N3 N 0.32701(13) 0.18391(9) 0.11402(7) 0.0219(3) Uani 1 1 d . . .
N4 N 0.24873(13) 0.07247(9) 0.16228(7) 0.0215(3) Uani 1 1 d . . .
Si1 Si 0.23929(5) 0.23553(3) 0.28627(3) 0.02737(13) Uani 1 1 d . . .
H85 H 0.342(2) 0.2224(13) 0.2894(11) 0.033 Uiso 1 1 d . . .
Si2 Si 0.13292(5) 0.20296(3) 0.22833(3) 0.02487(12) Uani 1 1 d . . .
F4 F -0.5417(2) 0.76185(15) 0.08093(15) 0.0507(7) Uani 0.785(3) 1 d PU A 1
F5 F -0.5882(2) 0.64075(16) 0.08492(15) 0.0526(6) Uani 0.785(3) 1 d PU A 1
F6 F -0.6397(2) 0.6991(2) 0.17128(13) 0.0572(7) Uani 0.785(3) 1 d PU A 1
F8 F -0.6756(3) 0.7065(2) 0.50203(13) 0.0384(7) Uani 0.785(3) 1 d P A 1
F13 F 0.0170(2) 0.73704(19) 0.38630(13) 0.0474(6) Uani 0.785(3) 1 d P A 1
F14 F 0.1723(2) 0.7205(2) 0.32130(17) 0.0498(7) Uani 0.785(3) 1 d P A 1
F15 F 0.0724(3) 0.61613(14) 0.35464(15) 0.0625(7) Uani 0.785(3) 1 d PU A 1
F16 F 0.06330(17) 0.78840(18) 0.04823(10) 0.0587(6) Uani 0.785(3) 1 d PU A 1
F17 F 0.1982(2) 0.7963(2) 0.08637(12) 0.0722(7) Uani 0.785(3) 1 d PU A 1
F19 F -0.3558(4) 1.06326(13) 0.07374(14) 0.0962(13) Uani 0.785(3) 1 d P A 1
F20 F -0.4208(2) 0.95366(14) 0.06763(10) 0.0635(7) Uani 0.785(3) 1 d PU A 1
F21 F -0.2491(2) 0.96646(19) 0.03514(11) 0.0694(9) Uani 0.785(3) 1 d P A 1
F23 F -0.3577(3) 1.09371(13) 0.30083(14) 0.0641(8) Uani 0.785(3) 1 d PU A 1
F24 F -0.25258(19) 1.01025(16) 0.34191(14) 0.0557(6) Uani 0.785(3) 1 d PU A 1
F4S F -0.5295(8) 0.7394(5) 0.0625(4) 0.040(2) Uani 0.215(3) 1 d PU A 2
F5S F -0.6142(8) 0.6312(6) 0.1116(4) 0.043(2) Uani 0.215(3) 1 d PU A 2
F6S F -0.6293(8) 0.7332(5) 0.1622(5) 0.037(2) Uani 0.215(3) 1 d PU A 2
F8S F -0.6905(12) 0.6938(8) 0.4883(6) 0.039(3) Uani 0.215(3) 1 d PU A 2
F14S F 0.1685(13) 0.6930(7) 0.3291(8) 0.063(4) Uani 0.215(3) 1 d PU A 2
F13S F 0.0070(11) 0.7067(6) 0.3913(7) 0.055(4) Uani 0.215(3) 1 d PU A 2
F15S F 0.0258(7) 0.6232(5) 0.3792(4) 0.0379(19) Uani 0.215(3) 1 d PU A 2
F16S F 0.0656(12) 0.7410(9) 0.0493(7) 0.1009(13) Uani 0.215(3) 1 d PU A 2
F17S F 0.2066(13) 0.7508(10) 0.0836(7) 0.1026(13) Uani 0.215(3) 1 d PU A 2
F19S F -0.2464(6) 1.0539(4) 0.0611(3) 0.0384(17) Uani 0.215(3) 1 d PU A 2
F20S F -0.4129(9) 1.0249(8) 0.0813(5) 0.078(3) Uani 0.215(3) 1 d PU A 2
F21S F -0.3002(9) 0.9498(5) 0.0415(5) 0.054(2) Uani 0.215(3) 1 d PU A 2
F24S F -0.2574(10) 1.0460(7) 0.3156(6) 0.076(3) Uani 0.215(3) 1 d PU A 2
F23S F -0.4107(9) 1.0900(6) 0.2964(5) 0.059(3) Uani 0.215(3) 1 d PU A 2

loop_
_atom_site_aniso_label
_atom_site_aniso_U_11
_atom_site_aniso_U_22
_atom_site_aniso_U_33
_atom_site_aniso_U_23
_atom_site_aniso_U_13
_atom_site_aniso_U_12
C1 0.0210(9) 0.0240(8) 0.0200(8) -0.0051(7) -0.0079(7) 0.0008(7)
C2 0.0303(11) 0.0343(10) 0.0245(9) -0.0137(8) -0.0063(8) 0.0014(8)
C3 0.0265(11) 0.0326(10) 0.0247(9) -0.0136(8) -0.0042(8) 0.0036(8)
C4 0.0226(10) 0.0353(10) 0.0220(9) -0.0118(8) -0.0062(8) -0.0005(8)
C5 0.0286(11) 0.0353(10) 0.0276(10) -0.0149(8) -0.0112(9) 0.0037(8)
C6 0.0293(12) 0.0469(12) 0.0388(12) -0.0188(10) -0.0154(10) 0.0085(9)
C7 0.0228(11) 0.0666(16) 0.0394(12) -0.0273(11) -0.0062(10) 0.0002(10)
C8 0.0308(12) 0.0509(13) 0.0294(10) -0.0126(9) -0.0029(9) -0.0102(10)
C9 0.0303(11) 0.0402(11) 0.0222(9) -0.0112(8) -0.0055(8) -0.0059(9)
C10 0.0374(13) 0.0329(10) 0.0379(11) -0.0100(9) -0.0197(10) 0.0021(9)
C11 0.066(2) 0.0407(14) 0.0673(18) -0.0103(13) -0.0247(16) 0.0093(13)
C12 0.0542(17) 0.0446(13) 0.0380(12) -0.0042(10) -0.0083(12) -0.0116(11)
C13 0.0407(13) 0.0399(12) 0.0290(10) -0.0024(9) -0.0083(10) -0.0067(10)
C14 0.098(3) 0.0402(13) 0.0457(14) -0.0048(11) -0.0349(16) -0.0092(14)
C15 0.076(2) 0.0500(15) 0.0388(13) -0.0014(11) -0.0276(14) -0.0104(14)
C16 0.0175(9) 0.0247(9) 0.0235(9) -0.0099(7) -0.0066(7) 0.0035(7)
C17 0.0241(10) 0.0230(9) 0.0283(9) -0.0088(7) -0.0072(8) 0.0050(7)
C18 0.0313(12) 0.0321(10) 0.0366(11) -0.0093(8) -0.0181(9) 0.0101(8)
C19 0.0259(11) 0.0383(11) 0.0486(13) -0.0176(10) -0.0184(10) 0.0038(9)
C20 0.0247(11) 0.0278(10) 0.0420(12) -0.0096(8) -0.0063(9) -0.0019(8)
C21 0.0214(10) 0.0236(9) 0.0261(9) -0.0069(7) -0.0033(8) 0.0023(7)
C22 0.0352(12) 0.0218(9) 0.0333(10) -0.0045(8) -0.0136(9) 0.0040(8)
C23 0.0558(16) 0.0315(11) 0.0361(12) -0.0009(9) -0.0057(11) 0.0025(10)
C24 0.0494(15) 0.0277(10) 0.0516(14) -0.0117(10) -0.0124(12) 0.0074(10)
C25 0.0260(11) 0.0272(9) 0.0284(10) -0.0004(8) -0.0024(8) 0.0021(8)
C26 0.0650(18) 0.0279(11) 0.0438(13) -0.0007(9) -0.0126(13) 0.0072(11)
C27 0.0559(17) 0.0473(14) 0.0300(11) -0.0007(10) 0.0002(11) 0.0134(12)
C28 0.0201(9) 0.0238(8) 0.0174(8) -0.0042(6) -0.0065(7) -0.0025(7)
C29 0.0254(10) 0.0298(10) 0.0227(9) -0.0061(7) 0.0009(8) 0.0006(8)
C30 0.0272(11) 0.0265(9) 0.0243(9) -0.0087(7) -0.0007(8) 0.0019(8)
C31 0.0281(10) 0.0229(8) 0.0177(8) -0.0023(7) -0.0017(8) -0.0034(7)
C32 0.0307(11) 0.0278(9) 0.0213(9) -0.0022(7) -0.0038(8) -0.0067(8)
C33 0.0424(13) 0.0307(10) 0.0291(10) -0.0025(8) -0.0068(10) -0.0109(9)
C34 0.0538(15) 0.0241(10) 0.0313(11) -0.0012(8) -0.0073(10) -0.0037(9)
C35 0.0451(14) 0.0306(10) 0.0256(10) -0.0023(8) -0.0096(9) 0.0048(9)
C36 0.0318(11) 0.0299(10) 0.0186(9) -0.0030(7) -0.0045(8) 0.0002(8)
C37 0.0295(11) 0.0313(10) 0.0352(11) 0.0013(8) -0.0109(9) -0.0091(8)
C38 0.0357(13) 0.0441(13) 0.0463(13) -0.0067(10) -0.0091(11) 0.0028(10)
C39 0.0371(14) 0.0532(14) 0.0404(13) -0.0007(11) -0.0153(11) -0.0121(11)
C40 0.0319(12) 0.0380(11) 0.0236(9) -0.0014(8) -0.0090(9) -0.0016(9)
C41 0.0450(16) 0.0699(18) 0.0592(17) -0.0278(14) -0.0260(14) 0.0168(13)
C42 0.0406(13) 0.0393(11) 0.0279(10) -0.0047(9) -0.0102(10) -0.0052(10)
C43 0.0232(10) 0.0203(8) 0.0242(9) -0.0064(7) -0.0013(8) -0.0050(7)
C44 0.0274(11) 0.0212(9) 0.0294(10) -0.0045(7) -0.0033(8) -0.0016(7)
C45 0.0368(13) 0.0228(9) 0.0338(11) 0.0005(8) -0.0024(10) -0.0042(8)
C46 0.0318(12) 0.0286(10) 0.0391(12) -0.0053(9) 0.0047(10) -0.0111(8)
C47 0.0242(11) 0.0399(11) 0.0423(12) -0.0122(9) -0.0032(10) -0.0098(9)
C48 0.0262(11) 0.0317(10) 0.0310(10) -0.0112(8) -0.0052(9) -0.0055(8)
C49 0.0317(12) 0.0265(10) 0.0384(11) 0.0072(8) -0.0123(10) -0.0037(8)
C50 0.0304(13) 0.0482(14) 0.0517(14) 0.0044(11) -0.0064(11) 0.0051(10)
C51 0.0506(16) 0.0499(14) 0.0494(14) -0.0041(11) -0.0245(13) -0.0013(12)
C52 0.0335(13) 0.0545(14) 0.0334(11) -0.0050(10) -0.0146(10) -0.0140(10)
C53 0.0443(16) 0.0600(16) 0.0539(15) -0.0049(12) -0.0277(13) -0.0037(12)
C54 0.064(2) 0.082(2) 0.0429(15) -0.0236(14) -0.0208(14) -0.0101(16)
C55 0.0172(9) 0.0232(8) 0.0175(8) 0.0015(6) -0.0029(7) -0.0022(7)
C56 0.0213(9) 0.0223(8) 0.0215(8) 0.0009(7) -0.0090(7) -0.0004(7)
C57 0.0273(10) 0.0217(8) 0.0219(9) 0.0003(7) -0.0080(8) -0.0023(7)
C58 0.0264(10) 0.0264(9) 0.0238(9) 0.0002(7) -0.0094(8) -0.0054(7)
C59 0.0208(10) 0.0284(9) 0.0226(9) 0.0007(7) -0.0065(8) -0.0034(7)
C60 0.0194(9) 0.0255(9) 0.0199(8) -0.0025(7) -0.0035(7) 0.0005(7)
C61 0.0394(13) 0.0240(9) 0.0401(11) -0.0056(8) -0.0199(10) 0.0006(8)
C62 0.0237(11) 0.0422(12) 0.0338(11) -0.0058(9) -0.0115(9) 0.0003(9)
C63 0.0209(9) 0.0230(8) 0.0191(8) -0.0044(7) -0.0061(7) -0.0022(7)
C64 0.0212(10) 0.0247(9) 0.0221(9) -0.0021(7) -0.0071(8) -0.0015(7)
C65 0.0213(10) 0.0278(9) 0.0246(9) -0.0053(7) -0.0048(8) -0.0019(7)
C66 0.0263(10) 0.0266(9) 0.0196(8) -0.0038(7) -0.0044(8) -0.0049(7)
C67 0.0253(10) 0.0222(8) 0.0201(8) -0.0041(7) -0.0077(8) -0.0033(7)
C68 0.0224(10) 0.0229(8) 0.0216(8) -0.0060(7) -0.0057(8) -0.0006(7)
C69 0.0242(11) 0.0377(11) 0.0253(10) -0.0017(8) -0.0038(8) 0.0010(8)
C70 0.0311(11) 0.0250(9) 0.0216(9) -0.0044(7) -0.0066(8) -0.0029(8)
C71 0.0198(9) 0.0209(8) 0.0251(9) -0.0047(7) -0.0068(8) -0.0003(7)
C72 0.0253(10) 0.0228(9) 0.0265(9) -0.0051(7) -0.0093(8) -0.0006(7)
C73 0.0253(11) 0.0272(9) 0.0419(11) -0.0071(8) -0.0164(9) 0.0019(8)
C74 0.0185(11) 0.0482(13) 0.0499(13) -0.0113(11) -0.0105(10) 0.0027(9)
C75 0.0207(11) 0.0522(13) 0.0383(12) -0.0094(10) -0.0040(10) 0.0000(9)
C76 0.0228(10) 0.0397(11) 0.0259(9) -0.0046(8) -0.0068(8) 0.0007(8)
C77 0.0356(14) 0.0400(12) 0.0531(14) -0.0035(10) -0.0256(12) -0.0007(10)
C78 0.0213(13) 0.112(3) 0.0459(15) -0.0183(16) 0.0000(12) 0.0006(13)
C79 0.0149(9) 0.0244(9) 0.0254(9) -0.0032(7) -0.0022(7) -0.0008(7)
C80 0.0230(10) 0.0246(9) 0.0261(9) -0.0023(7) -0.0029(8) 0.0020(7)
C81 0.0302(11) 0.0252(9) 0.0358(11) 0.0008(8) -0.0039(9) 0.0031(8)
C82 0.0328(12) 0.0215(9) 0.0500(13) -0.0039(9) -0.0039(10) 0.0001(8)
C83 0.0231(10) 0.0274(10) 0.0436(12) -0.0116(9) 0.0003(9) -0.0053(8)
C84 0.0216(10) 0.0289(9) 0.0286(10) -0.0061(8) -0.0039(8) -0.0048(7)
C85 0.0546(16) 0.0362(12) 0.0435(14) 0.0047(10) -0.0111(12) 0.0130(10)
C86 0.0337(12) 0.0367(10) 0.0639(16) -0.0240(11) -0.0046(11) -0.0072(10)
B 0.0174(10) 0.0228(9) 0.0199(9) -0.0026(7) -0.0046(8) 0.0003(7)
F1 0.0933(13) 0.0269(6) 0.0548(9) -0.0009(6) -0.0459(9) 0.0116(7)
F2 0.0378(8) 0.0444(7) 0.0935(11) -0.0349(8) -0.0127(8) 0.0080(6)
F3 0.0607(9) 0.0277(6) 0.0445(7) -0.0134(5) -0.0282(7) 0.0059(6)
F7 0.0266(7) 0.0807(10) 0.0383(7) -0.0143(7) -0.0122(6) 0.0121(7)
F9 0.0368(8) 0.0452(8) 0.0645(9) -0.0234(7) -0.0065(7) 0.0094(6)
F10 0.0359(7) 0.0335(6) 0.0382(7) -0.0032(5) -0.0201(6) -0.0005(5)
F11 0.0414(7) 0.0212(5) 0.0311(6) -0.0049(4) -0.0097(5) -0.0014(5)
F12 0.0515(9) 0.0366(7) 0.0193(5) 0.0020(5) -0.0047(5) 0.0045(6)
F18 0.1080(15) 0.1180(15) 0.0862(13) -0.0303(12) 0.0341(12) 0.0166(12)
F22 0.0611(11) 0.0614(9) 0.0523(9) -0.0315(7) 0.0012(8) -0.0091(8)
N1 0.0223(8) 0.0282(8) 0.0216(7) -0.0092(6) -0.0068(7) 0.0009(6)
N2 0.0213(8) 0.0244(7) 0.0209(7) -0.0077(6) -0.0063(6) 0.0019(6)
N3 0.0224(8) 0.0228(7) 0.0195(7) -0.0040(6) -0.0029(6) -0.0023(6)
N4 0.0206(8) 0.0240(7) 0.0193(7) -0.0051(6) -0.0027(6) -0.0028(6)
Si1 0.0249(3) 0.0353(3) 0.0244(3) -0.0143(2) -0.0056(2) 0.0028(2)
Si2 0.0248(3) 0.0293(3) 0.0212(2) -0.0092(2) -0.0045(2) 0.0018(2)
F4 0.0491(13) 0.0455(12) 0.0627(14) 0.0055(11) -0.0322(11) 0.0044(10)
F5 0.0480(13) 0.0623(13) 0.0644(15) -0.0206(12) -0.0383(12) 0.0037(10)
F6 0.0261(10) 0.0909(17) 0.0507(12) -0.0063(13) -0.0083(9) 0.0121(12)
F8 0.0262(13) 0.0546(16) 0.0243(11) 0.0013(10) 0.0056(10) 0.0053(10)
F13 0.0538(15) 0.0599(17) 0.0355(11) -0.0034(12) -0.0260(10) -0.0001(13)
F14 0.0343(12) 0.0574(18) 0.0712(17) -0.0080(15) -0.0373(11) -0.0031(12)
F15 0.0741(16) 0.0492(11) 0.0766(15) 0.0068(11) -0.0502(13) -0.0020(11)
F16 0.0342(10) 0.1043(15) 0.0316(9) -0.0021(10) -0.0025(8) -0.0040(10)
F17 0.0353(10) 0.1160(16) 0.0565(11) 0.0039(12) -0.0027(9) -0.0226(11)
F19 0.197(4) 0.0250(10) 0.0865(18) 0.0019(11) -0.082(2) 0.0205(16)
F20 0.0741(16) 0.0768(16) 0.0437(11) 0.0018(10) -0.0285(11) -0.0020(11)
F21 0.0444(15) 0.110(2) 0.0347(11) 0.0220(12) 0.0031(11) 0.0063(14)
F23 0.091(2) 0.0285(9) 0.0819(17) -0.0264(10) -0.0288(17) 0.0038(12)
F24 0.0489(13) 0.0604(14) 0.0732(16) -0.0397(13) -0.0257(11) 0.0010(10)
F4S 0.040(3) 0.045(3) 0.035(3) -0.0009(19) -0.014(2) 0.005(2)
F5S 0.042(3) 0.048(3) 0.044(3) -0.005(2) -0.019(2) -0.0047(19)
F6S 0.032(3) 0.040(3) 0.040(3) -0.009(2) -0.0101(19) 0.005(2)
F8S 0.037(4) 0.040(3) 0.039(4) -0.002(2) -0.006(2) 0.000(2)
F14S 0.059(5) 0.067(5) 0.065(5) -0.008(2) -0.020(2) 0.000(2)
F13S 0.054(4) 0.060(4) 0.054(4) -0.008(2) -0.020(2) 0.001(2)
F15S 0.042(3) 0.035(2) 0.038(3) 0.0018(18) -0.0151(19) -0.0018(19)
F16S 0.0962(18) 0.1081(19) 0.0818(18) -0.0255(16) 0.0113(15) 0.0000(16)
F17S 0.0939(19) 0.1123(19) 0.0838(18) -0.0161(16) 0.0059(15) 0.0119(16)
F19S 0.039(2) 0.039(2) 0.035(2) 0.0018(14) -0.0108(14) -0.0028(14)
F20S 0.074(4) 0.080(4) 0.078(4) 0.000(2) -0.026(2) 0.006(2)
F21S 0.064(3) 0.052(3) 0.050(3) -0.010(2) -0.019(2) 0.005(2)
F24S 0.076(4) 0.078(4) 0.078(4) -0.020(2) -0.020(2) -0.007(2)
F23S 0.065(3) 0.054(3) 0.056(3) -0.015(2) -0.013(2) 0.004(2)

loop_
_atom_type_symbol
_atom_type_description
_atom_type_scat_dispersion_real
_atom_type_scat_dispersion_imag
_atom_type_scat_source
C C 0.0033 0.0016 'International Tables Vol C Tables 4.2.6.8 and 6.1.1.4'
H H 0.0000 0.0000 'International Tables Vol C Tables 4.2.6.8 and 6.1.1.4'
B B 0.0013 0.0007 'International Tables Vol C Tables 4.2.6.8 and 6.1.1.4'
F F 0.0171 0.0103 'International Tables Vol C Tables 4.2.6.8 and 6.1.1.4'
N N 0.0061 0.0033 'International Tables Vol C Tables 4.2.6.8 and 6.1.1.4'
Si Si 0.0817 0.0704 'International Tables Vol C Tables 4.2.6.8 and 6.1.1.4'

loop_
_geom_angle_atom_site_label_1
_geom_angle_atom_site_label_2
_geom_angle_atom_site_label_3
_geom_angle
N2 C1 N1 104.96(15)
N2 C1 Si1 126.65(14)
N1 C1 Si1 128.38(14)
C3 C2 N1 107.05(17)
C3 C2 H2A 126.5
N1 C2 H2A 126.5
C2 C3 N2 107.02(17)
C2 C3 H3A 126.5
N2 C3 H3A 126.5
C5 C4 C9 124.1(2)
C5 C4 N1 117.85(18)
C9 C4 N1 118.06(18)
C6 C5 C4 116.3(2)
C6 C5 C10 121.9(2)
C4 C5 C10 121.78(19)
C7 C6 C5 121.0(2)
C7 C6 H6A 119.5
C5 C6 H6A 119.5
C8 C7 C6 121.0(2)
C8 C7 H7A 119.5
C6 C7 H7A 119.5
C7 C8 C9 121.0(2)
C7 C8 H8A 119.5
C9 C8 H8A 119.5
C8 C9 C4 116.6(2)
C8 C9 C13 120.5(2)
C4 C9 C13 122.8(2)
C5 C10 C12 111.15(18)
C5 C10 C11 113.1(2)
C12 C10 C11 109.9(2)
C5 C10 H10A 107.5
C12 C10 H10A 107.5
C11 C10 H10A 107.5
C10 C11 H11A 109.5
C10 C11 H11B 109.5
H11A C11 H11B 109.5
C10 C11 H11C 109.5
H11A C11 H11C 109.5
H11B C11 H11C 109.5
C10 C12 H12C 109.5
C10 C12 H12B 109.5
H12C C12 H12B 109.5
C10 C12 H12A 109.5
H12C C12 H12A 109.5
H12B C12 H12A 109.5
C15 C13 C9 110.6(2)
C15 C13 C14 109.8(2)
C9 C13 C14 112.8(2)
C15 C13 H13A 107.8
C9 C13 H13A 107.8
C14 C13 H13A 107.8
C13 C14 H14A 109.5
C13 C14 H14B 109.5
H14A C14 H14B 109.5
C13 C14 H14C 109.5
H14A C14 H14C 109.5
H14B C14 H14C 109.5
C13 C15 H15C 109.5
C13 C15 H15B 109.5
H15C C15 H15B 109.5
C13 C15 H15A 109.5
H15C C15 H15A 109.5
H15B C15 H15A 109.5
C17 C16 C21 123.67(18)
C17 C16 N2 117.94(16)
C21 C16 N2 118.37(16)
C18 C17 C16 116.79(18)
C18 C17 C22 120.74(18)
C16 C17 C22 122.45(19)
C19 C18 C17 121.12(19)
C19 C18 H18A 119.4
C17 C18 H18A 119.4
C18 C19 C20 120.6(2)
C18 C19 H19A 119.7
C20 C19 H19A 119.7
C19 C20 C21 121.05(19)
C19 C20 H20A 119.5
C21 C20 H20A 119.5
C20 C21 C16 116.74(18)
C20 C21 C25 121.47(18)
C16 C21 C25 121.79(19)
C17 C22 C24 110.06(18)
C17 C22 C23 112.27(18)
C24 C22 C23 110.25(18)
C17 C22 H22A 108.0
C24 C22 H22A 108.0
C23 C22 H22A 108.0
C22 C23 H23A 109.5
C22 C23 H23B 109.5
H23A C23 H23B 109.5
C22 C23 H23C 109.5
H23A C23 H23C 109.5
H23B C23 H23C 109.5
C22 C24 H24C 109.5
C22 C24 H24B 109.5
H24C C24 H24B 109.5
C22 C24 H24A 109.5
H24C C24 H24A 109.5
H24B C24 H24A 109.5
C21 C25 C27 111.42(17)
C21 C25 C26 111.98(19)
C27 C25 C26 111.02(18)
C21 C25 H25A 107.4
C27 C25 H25A 107.4
C26 C25 H25A 107.4
C25 C26 H26A 109.5
C25 C26 H26B 109.5
H26A C26 H26B 109.5
C25 C26 H26C 109.5
H26A C26 H26C 109.5
H26B C26 H26C 109.5
C25 C27 H27A 109.5
C25 C27 H27B 109.5
H27A C27 H27B 109.5
C25 C27 H27C 109.5
H27A C27 H27C 109.5
H27B C27 H27C 109.5
N4 C28 N3 104.86(15)
N4 C28 Si2 123.91(13)
N3 C28 Si2 129.66(13)
C30 C29 N3 107.10(16)
C30 C29 H29A 126.5
N3 C29 H29A 126.5
C29 C30 N4 106.77(17)
C29 C30 H30A 126.6
N4 C30 H30A 126.6
C32 C31 C36 123.93(17)
C32 C31 N3 118.89(17)
C36 C31 N3 117.18(18)
C31 C32 C33 116.49(19)
C31 C32 C37 123.60(17)
C33 C32 C37 119.88(19)
C34 C33 C32 121.2(2)
C34 C33 H33A 119.4
C32 C33 H33A 119.4
C33 C34 C35 120.61(19)
C33 C34 H34A 119.7
C35 C34 H34A 119.7
C34 C35 C36 121.1(2)
C34 C35 H35A 119.4
C36 C35 H35A 119.4
C35 C36 C31 116.5(2)
C35 C36 C40 121.41(19)
C31 C36 C40 122.02(17)
C32 C37 C39 113.07(19)
C32 C37 C38 109.73(18)
C39 C37 C38 110.0(2)
C32 C37 H37A 108.0
C39 C37 H37A 108.0
C38 C37 H37A 108.0
C37 C38 H38A 109.5
C37 C38 H38B 109.5
H38A C38 H38B 109.5
C37 C38 H38C 109.5
H38A C38 H38C 109.5
H38B C38 H38C 109.5
C37 C39 H39C 109.5
C37 C39 H39B 109.5
H39C C39 H39B 109.5
C37 C39 H39A 109.5
H39C C39 H39A 109.5
H39B C39 H39A 109.5
C36 C40 C41 114.2(2)
C36 C40 C42 110.87(18)
C41 C40 C42 109.38(19)
C36 C40 H40A 107.4
C41 C40 H40A 107.4
C42 C40 H40A 107.4
C40 C41 H41A 109.5
C40 C41 H41B 109.5
H41A C41 H41B 109.5
C40 C41 H41C 109.5
H41A C41 H41C 109.5
H41B C41 H41C 109.5
C40 C42 H42C 109.5
C40 C42 H42B 109.5
H42C C42 H42B 109.5
C40 C42 H42A 109.5
H42C C42 H42A 109.5
H42B C42 H42A 109.5
C48 C43 C44 123.80(18)
C48 C43 N4 117.99(17)
C44 C43 N4 118.20(18)
C45 C44 C43 116.6(2)
C45 C44 C49 120.91(19)
C43 C44 C49 122.48(17)
C46 C45 C44 121.2(2)
C46 C45 H45A 119.4
C44 C45 H45A 119.4
C45 C46 C47 120.63(19)
C45 C46 H46A 119.7
C47 C46 H46A 119.7
C46 C47 C48 121.1(2)
C46 C47 H47A 119.4
C48 C47 H47A 119.4
C47 C48 C43 116.7(2)
C47 C48 C52 119.9(2)
C43 C48 C52 123.41(18)
C44 C49 C51 112.7(2)
C44 C49 C50 109.7(2)
C51 C49 C50 110.8(2)
C44 C49 H49A 107.8
C51 C49 H49A 107.8
C50 C49 H49A 107.8
C49 C50 H50A 109.5
C49 C50 H50B 109.5
H50A C50 H50B 109.5
C49 C50 H50C 109.5
H50A C50 H50C 109.5
H50B C50 H50C 109.5
C49 C51 H51C 109.5
C49 C51 H51B 109.5
H51C C51 H51B 109.5
C49 C51 H51A 109.5
H51C C51 H51A 109.5
H51B C51 H51A 109.5
C48 C52 C54 110.4(2)
C48 C52 C53 112.4(2)
C54 C52 C53 110.3(2)
C48 C52 H52A 107.8
C54 C52 H52A 107.8
C53 C52 H52A 107.8
C52 C53 H53A 109.5
C52 C53 H53B 109.5
H53A C53 H53B 109.5
C52 C53 H53C 109.5
H53A C53 H53C 109.5
H53B C53 H53C 109.5
C52 C54 H54A 109.5
C52 C54 H54B 109.5
H54A C54 H54B 109.5
C52 C54 H54C 109.5
H54A C54 H54C 109.5
H54B C54 H54C 109.5
C56 C55 C60 115.29(18)
C56 C55 B 123.16(17)
C60 C55 B 121.30(16)
C57 C56 C55 122.40(18)
C57 C56 H56A 118.8
C55 C56 H56A 118.8
C58 C57 C56 121.18(18)
C58 C57 C61 120.12(18)
C56 C57 C61 118.70(18)
C57 C58 C59 117.72(19)
C57 C58 H58A 121.1
C59 C58 H58A 121.1
C58 C59 C60 120.90(19)
C58 C59 C62 120.42(19)
C60 C59 C62 118.67(18)
C59 C60 C55 122.47(17)
C59 C60 H60A 118.8
C55 C60 H60A 118.8
F2 C61 F3 106.43(19)
F2 C61 F1 106.1(2)
F3 C61 F1 105.76(16)
F2 C61 C57 112.59(17)
F3 C61 C57 113.58(18)
F1 C61 C57 111.77(18)
F5S C62 F6 85.1(4)
F5S C62 F4S 107.3(6)
F6 C62 F4S 125.8(4)
F5S C62 F5 24.9(4)
F6 C62 F5 107.2(2)
F4S C62 F5 84.9(5)
F5S C62 F4 124.2(4)
F6 C62 F4 105.8(2)
F4S C62 F4 24.7(4)
F5 C62 F4 105.8(2)
F5S C62 F6S 104.8(6)
F6 C62 F6S 25.0(3)
F4S C62 F6S 104.3(5)
F5 C62 F6S 122.2(4)
F4 C62 F6S 81.9(4)
F5S C62 C59 113.7(5)
F6 C62 C59 111.3(2)
F4S C62 C59 110.8(5)
F5 C62 C59 113.9(2)
F4 C62 C59 112.3(2)
F6S C62 C59 115.1(4)
C64 C63 C68 115.29(16)
C64 C63 B 123.02(16)
C68 C63 B 121.52(16)
C65 C64 C63 122.40(17)
C65 C64 H64A 118.8
C63 C64 H64A 118.8
C66 C65 C64 121.12(18)
C66 C65 C69 120.00(17)
C64 C65 C69 118.86(17)
C67 C66 C65 117.40(17)
C67 C66 H66A 121.3
C65 C66 H66A 121.3
C66 C67 C68 121.22(17)
C66 C67 C70 120.69(16)
C68 C67 C70 118.09(17)
C67 C68 C63 122.34(17)
C67 C68 H68A 118.8
C63 C68 H68A 118.8
F7 C69 F8 110.5(2)
F7 C69 F8S 93.9(6)
F8 C69 F8S 20.2(5)
F7 C69 F9 104.89(17)
F8 C69 F9 102.7(2)
F8S C69 F9 119.5(5)
F7 C69 C65 112.45(17)
F8 C69 C65 113.8(2)
F8S C69 C65 112.7(7)
F9 C69 C65 111.75(18)
F12 C70 F11 107.08(15)
F12 C70 F10 106.26(16)
F11 C70 F10 105.18(16)
F12 C70 C67 113.29(16)
F11 C70 C67 112.65(16)
F10 C70 C67 111.82(15)
C72 C71 C76 115.68(18)
C72 C71 B 124.76(16)
C76 C71 B 119.46(17)
C73 C72 C71 122.11(18)
C73 C72 H72A 118.9
C71 C72 H72A 118.9
C74 C73 C72 120.7(2)
C74 C73 C77 120.0(2)
C72 C73 C77 119.3(2)
C73 C74 C75 118.1(2)
C73 C74 H74A 121.0
C75 C74 H74A 121.0
C76 C75 C74 120.9(2)
C76 C75 C78 120.5(2)
C74 C75 C78 118.6(2)
C75 C76 C71 122.4(2)
C75 C76 H76A 118.8
C71 C76 H76A 118.8
F13S C77 F14S 117.6(10)
F13S C77 F15 93.7(6)
F14S C77 F15 84.9(6)
F13S C77 F14 116.1(7)
F14S C77 F14 20.2(6)
F15 C77 F14 105.1(3)
F13S C77 F13 22.5(5)
F14S C77 F13 109.8(8)
F15 C77 F13 114.8(3)
F14 C77 F13 101.3(2)
F13S C77 F15S 66.6(6)
F14S C77 F15S 105.8(7)
F15 C77 F15S 28.8(3)
F14 C77 F15S 124.9(4)
F13 C77 F15S 88.8(4)
F13S C77 C73 117.1(7)
F14S C77 C73 121.4(7)
F15 C77 C73 111.1(2)
F14 C77 C73 111.6(2)
F13 C77 C73 112.2(2)
F15S C77 C73 113.9(4)
F17S C78 F16S 123.0(10)
F17S C78 F18 72.5(8)
F16S C78 F18 78.2(7)
F17S C78 F17 35.2(7)
F16S C78 F17 125.8(7)
F18 C78 F17 107.2(3)
F17S C78 F16 119.2(8)
F16S C78 F16 35.4(6)
F18 C78 F16 110.4(3)
F17 C78 F16 101.0(3)
F17S C78 C75 121.0(8)
F16S C78 C75 115.1(6)
F18 C78 C75 112.4(3)
F17 C78 C75 112.0(3)
F16 C78 C75 113.3(2)
C80 C79 C84 115.72(17)
C80 C79 B 123.19(17)
C84 C79 B 121.01(17)
C81 C80 C79 122.29(19)
C81 C80 H80A 118.9
C79 C80 H80A 118.9
C82 C81 C80 120.8(2)
C82 C81 C85 120.85(19)
C80 C81 C85 118.3(2)
C81 C82 C83 118.21(18)
C81 C82 H82A 120.9
C83 C82 H82A 120.9
C82 C83 C84 120.6(2)
C82 C83 C86 121.6(2)
C84 C83 C86 117.8(2)
C83 C84 C79 122.30(19)
C83 C84 H84A 118.9
C79 C84 H84A 118.9
F21S C85 F20S 116.3(9)
F21S C85 F19 124.7(5)
F20S C85 F19 45.6(6)
F21S C85 F21 31.0(5)
F20S C85 F21 131.8(6)
F19 C85 F21 112.6(3)
F21S C85 F20 69.6(6)
F20S C85 F20 59.7(7)
F19 C85 F20 102.2(3)
F21 C85 F20 99.9(3)
F21S C85 C81 118.4(5)
F20S C85 C81 114.5(6)
F19 C85 C81 115.4(2)
F21 C85 C81 113.6(2)
F20 C85 C81 111.4(2)
F21S C85 F19S 99.4(6)
F20S C85 F19S 101.1(7)
F19 C85 F19S 55.9(3)
F21 C85 F19S 70.5(3)
F20 C85 F19S 145.2(3)
C81 C85 F19S 103.0(3)
F24S C86 F23 75.9(6)
F24S C86 F22 125.2(6)
F23 C86 F22 109.2(2)
F24S C86 F24 33.4(6)
F23 C86 F24 105.2(2)
F22 C86 F24 99.9(2)
F24S C86 C83 112.2(6)
F23 C86 C83 115.9(3)
F22 C86 C83 113.06(19)
F24 C86 C83 112.1(2)
F24S C86 F23S 103.4(7)
F23 C86 F23S 27.6(4)
F22 C86 F23S 94.5(4)
F24 C86 F23S 131.9(5)
C83 C86 F23S 103.5(5)
C55 B C63 104.32(15)
C55 B C71 111.67(15)
C63 B C71 112.96(15)
C55 B C79 111.84(16)
C63 B C79 110.94(15)
C71 B C79 105.28(15)
C78 F18 F17S 48.6(6)
C78 F18 F16S 49.2(5)
F17S F18 F16S 86.4(8)
C1 N1 C2 110.47(17)
C1 N1 C4 124.99(15)
C2 N1 C4 124.53(17)
C1 N2 C3 110.50(17)
C1 N2 C16 124.70(15)
C3 N2 C16 124.65(16)
C28 N3 C29 110.41(15)
C28 N3 C31 124.19(15)
C29 N3 C31 124.98(15)
C28 N4 C30 110.86(15)
C28 N4 C43 123.27(15)
C30 N4 C43 125.64(15)
C1 Si1 Si2 116.73(7)
C1 Si1 H85 105.6(10)
Si2 Si1 H85 137.5(10)
C28 Si2 Si1 95.34(6)
C77 F13S F15S 62.5(7)
C77 F15S F13S 50.9(6)
C78 F16S F18 52.6(7)
C78 F17S F18 58.8(8)

loop_
_geom_bond_atom_site_label_1
_geom_bond_atom_site_label_2
_geom_bond_distance
C1 N2 1.356(2)
C1 N1 1.358(2)
C1 Si1 1.8823(18)
C2 C3 1.343(3)
C2 N1 1.382(2)
C2 H2A 0.9500
C3 N2 1.383(2)
C3 H3A 0.9500
C4 C5 1.400(3)
C4 C9 1.401(3)
C4 N1 1.447(3)
C5 C6 1.390(3)
C5 C10 1.522(3)
C6 C7 1.386(4)
C6 H6A 0.9500
C7 C8 1.376(4)
C7 H7A 0.9500
C8 C9 1.388(3)
C8 H8A 0.9500
C9 C13 1.531(3)
C10 C12 1.528(3)
C10 C11 1.532(3)
C10 H10A 1.0000
C11 H11A 0.9800
C11 H11B 0.9800
C11 H11C 0.9800
C12 H12C 0.9800
C12 H12B 0.9800
C12 H12A 0.9800
C13 C15 1.529(3)
C13 C14 1.533(4)
C13 H13A 1.0000
C14 H14A 0.9800
C14 H14B 0.9800
C14 H14C 0.9800
C15 H15C 0.9800
C15 H15B 0.9800
C15 H15A 0.9800
C16 C17 1.398(3)
C16 C21 1.403(3)
C16 N2 1.440(3)
C17 C18 1.390(3)
C17 C22 1.524(3)
C18 C19 1.380(3)
C18 H18A 0.9500
C19 C20 1.385(3)
C19 H19A 0.9500
C20 C21 1.387(3)
C20 H20A 0.9500
C21 C25 1.521(3)
C22 C24 1.528(3)
C22 C23 1.529(3)
C22 H22A 1.0000
C23 H23A 0.9800
C23 H23B 0.9800
C23 H23C 0.9800
C24 H24C 0.9800
C24 H24B 0.9800
C24 H24A 0.9800
C25 C27 1.525(3)
C25 C26 1.528(3)
C25 H25A 1.0000
C26 H26A 0.9800
C26 H26B 0.9800
C26 H26C 0.9800
C27 H27A 0.9800
C27 H27B 0.9800
C27 H27C 0.9800
C28 N4 1.356(2)
C28 N3 1.358(2)
C28 Si2 1.9399(19)
C29 C30 1.345(3)
C29 N3 1.385(2)
C29 H29A 0.9500
C30 N4 1.382(2)
C30 H30A 0.9500
C31 C32 1.397(3)
C31 C36 1.408(3)
C31 N3 1.453(2)
C32 C33 1.398(3)
C32 C37 1.521(3)
C33 C34 1.381(3)
C33 H33A 0.9500
C34 C35 1.384(4)
C34 H34A 0.9500
C35 C36 1.392(3)
C35 H35A 0.9500
C36 C40 1.522(3)
C37 C39 1.527(3)
C37 C38 1.530(3)
C37 H37A 1.0000
C38 H38A 0.9800
C38 H38B 0.9800
C38 H38C 0.9800
C39 H39C 0.9800
C39 H39B 0.9800
C39 H39A 0.9800
C40 C41 1.525(3)
C40 C42 1.528(3)
C40 H40A 1.0000
C41 H41A 0.9800
C41 H41B 0.9800
C41 H41C 0.9800
C42 H42C 0.9800
C42 H42B 0.9800
C42 H42A 0.9800
C43 C48 1.395(3)
C43 C44 1.404(3)
C43 N4 1.451(2)
C44 C45 1.394(3)
C44 C49 1.510(3)
C45 C46 1.378(3)
C45 H45A 0.9500
C46 C47 1.381(3)
C46 H46A 0.9500
C47 C48 1.395(3)
C47 H47A 0.9500
C48 C52 1.518(3)
C49 C51 1.529(4)
C49 C50 1.533(3)
C49 H49A 1.0000
C50 H50A 0.9800
C50 H50B 0.9800
C50 H50C 0.9800
C51 H51C 0.9800
C51 H51B 0.9800
C51 H51A 0.9800
C52 C54 1.524(4)
C52 C53 1.526(4)
C52 H52A 1.0000
C53 H53A 0.9800
C53 H53B 0.9800
C53 H53C 0.9800
C54 H54A 0.9800
C54 H54B 0.9800
C54 H54C 0.9800
C55 C56 1.400(3)
C55 C60 1.402(3)
C55 B 1.635(3)
C56 C57 1.390(3)
C56 H56A 0.9500
C57 C58 1.383(3)
C57 C61 1.494(3)
C58 C59 1.388(3)
C58 H58A 0.9500
C59 C60 1.390(3)
C59 C62 1.487(3)
C60 H60A 0.9500
C61 F2 1.333(3)
C61 F3 1.340(3)
C61 F1 1.342(2)
C62 F5S 1.329(10)
C62 F6 1.329(3)
C62 F4S 1.332(9)
C62 F5 1.341(3)
C62 F4 1.348(3)
C62 F6S 1.380(9)
C63 C64 1.397(3)
C63 C68 1.400(3)
C63 B 1.636(3)
C64 C65 1.392(3)
C64 H64A 0.9500
C65 C66 1.388(3)
C65 C69 1.496(3)
C66 C67 1.383(3)
C66 H66A 0.9500
C67 C68 1.391(2)
C67 C70 1.493(3)
C68 H68A 0.9500
C69 F7 1.333(3)
C69 F8 1.335(3)
C69 F8S 1.340(13)
C69 F9 1.350(3)
C70 F12 1.338(2)
C70 F11 1.343(2)
C70 F10 1.354(3)
C71 C72 1.399(3)
C71 C76 1.403(3)
C71 B 1.640(3)
C72 C73 1.395(3)
C72 H72A 0.9500
C73 C74 1.381(3)
C73 C77 1.493(3)
C74 C75 1.391(4)
C74 H74A 0.9500
C75 C76 1.378(3)
C75 C78 1.496(3)
C76 H76A 0.9500
C77 F13S 1.248(14)
C77 F14S 1.249(16)
C77 F15 1.333(3)
C77 F14 1.359(4)
C77 F13 1.366(4)
C77 F15S 1.426(8)
C78 F17S 1.155(16)
C78 F16S 1.254(16)
C78 F18 1.317(4)
C78 F17 1.352(4)
C78 F16 1.355(4)
C79 C80 1.398(3)
C79 C84 1.399(3)
C79 B 1.644(3)
C80 C81 1.392(3)
C80 H80A 0.9500
C81 C82 1.382(3)
C81 C85 1.494(3)
C82 C83 1.388(3)
C82 H82A 0.9500
C83 C84 1.392(3)
C83 C86 1.492(3)
C84 H84A 0.9500
C85 F21S 1.148(10)
C85 F20S 1.167(11)
C85 F19 1.292(3)
C85 F21 1.337(4)
C85 F20 1.409(4)
C85 F19S 1.533(7)
C86 F24S 1.211(12)
C86 F23 1.296(3)
C86 F22 1.332(3)
C86 F24 1.392(4)
C86 F23S 1.523(11)
F18 F17S 1.467(18)
F18 F16S 1.622(16)
Si1 Si2 2.1873(8)
Si1 H85 1.32(2)
F13S F15S 1.475(14)

loop_
_geom_torsion_atom_site_label_1
_geom_torsion_atom_site_label_2
_geom_torsion_atom_site_label_3
_geom_torsion_atom_site_label_4
_geom_torsion
N1 C2 C3 N2 0.1(2)
C9 C4 C5 C6 -1.3(3)
N1 C4 C5 C6 178.44(17)
C9 C4 C5 C10 177.13(19)
N1 C4 C5 C10 -3.1(3)
C4 C5 C6 C7 1.2(3)
C10 C5 C6 C7 -177.2(2)
C5 C6 C7 C8 -0.6(3)
C6 C7 C8 C9 0.0(3)
C7 C8 C9 C4 0.0(3)
C7 C8 C9 C13 -178.6(2)
C5 C4 C9 C8 0.7(3)
N1 C4 C9 C8 -179.02(17)
C5 C4 C9 C13 179.28(19)
N1 C4 C9 C13 -0.5(3)
C6 C5 C10 C12 92.8(3)
C4 C5 C10 C12 -85.6(3)
C6 C5 C10 C11 -31.4(3)
C4 C5 C10 C11 150.2(2)
C8 C9 C13 C15 82.3(3)
C4 C9 C13 C15 -96.1(3)
C8 C9 C13 C14 -41.0(3)
C4 C9 C13 C14 140.5(2)
C21 C16 C17 C18 0.9(3)
N2 C16 C17 C18 179.45(17)
C21 C16 C17 C22 179.66(18)
N2 C16 C17 C22 -1.8(3)
C16 C17 C18 C19 0.3(3)
C22 C17 C18 C19 -178.5(2)
C17 C18 C19 C20 -0.7(3)
C18 C19 C20 C21 -0.1(3)
C19 C20 C21 C16 1.2(3)
C19 C20 C21 C25 -178.04(19)
C17 C16 C21 C20 -1.6(3)
N2 C16 C21 C20 179.82(17)
C17 C16 C21 C25 177.59(17)
N2 C16 C21 C25 -1.0(3)
C18 C17 C22 C24 65.9(3)
C16 C17 C22 C24 -112.8(2)
C18 C17 C22 C23 -57.3(3)
C16 C17 C22 C23 124.0(2)
C20 C21 C25 C27 -87.6(3)
C16 C21 C25 C27 93.3(2)
C20 C21 C25 C26 37.4(3)
C16 C21 C25 C26 -141.7(2)
N3 C29 C30 N4 0.0(2)
C36 C31 C32 C33 1.5(3)
N3 C31 C32 C33 -178.89(17)
C36 C31 C32 C37 -176.51(18)
N3 C31 C32 C37 3.1(3)
C31 C32 C33 C34 0.9(3)
C37 C32 C33 C34 179.0(2)
C32 C33 C34 C35 -1.7(3)
C33 C34 C35 C36 0.0(3)
C34 C35 C36 C31 2.2(3)
C34 C35 C36 C40 -175.46(19)
C32 C31 C36 C35 -3.0(3)
N3 C31 C36 C35 177.36(17)
C32 C31 C36 C40 174.61(18)
N3 C31 C36 C40 -5.0(3)
C31 C32 C37 C39 -131.0(2)
C33 C32 C37 C39 51.0(3)
C31 C32 C37 C38 105.8(2)
C33 C32 C37 C38 -72.2(2)
C35 C36 C40 C41 -26.6(3)
C31 C36 C40 C41 155.9(2)
C35 C36 C40 C42 97.5(2)
C31 C36 C40 C42 -80.0(2)
C48 C43 C44 C45 -1.5(3)
N4 C43 C44 C45 177.74(17)
C48 C43 C44 C49 176.10(19)
N4 C43 C44 C49 -4.6(3)
C43 C44 C45 C46 -0.1(3)
C49 C44 C45 C46 -177.7(2)
C44 C45 C46 C47 1.5(3)
C45 C46 C47 C48 -1.5(3)
C46 C47 C48 C43 0.0(3)
C46 C47 C48 C52 177.9(2)
C44 C43 C48 C47 1.6(3)
N4 C43 C48 C47 -177.70(17)
C44 C43 C48 C52 -176.24(19)
N4 C43 C48 C52 4.5(3)
C45 C44 C49 C51 -47.1(3)
C43 C44 C49 C51 135.3(2)
C45 C44 C49 C50 76.9(2)
C43 C44 C49 C50 -100.6(2)
C47 C48 C52 C54 -64.0(3)
C43 C48 C52 C54 113.7(2)
C47 C48 C52 C53 59.6(3)
C43 C48 C52 C53 -122.6(2)
C60 C55 C56 C57 1.3(3)
B C55 C56 C57 175.57(16)
C55 C56 C57 C58 0.5(3)
C55 C56 C57 C61 -178.54(17)
C56 C57 C58 C59 -0.9(3)
C61 C57 C58 C59 178.10(17)
C57 C58 C59 C60 -0.5(3)
C57 C58 C59 C62 178.18(17)
C58 C59 C60 C55 2.5(3)
C62 C59 C60 C55 -176.23(17)
C56 C55 C60 C59 -2.8(2)
B C55 C60 C59 -177.16(16)
C58 C57 C61 F2 132.1(2)
C56 C57 C61 F2 -48.8(3)
C58 C57 C61 F3 11.0(3)
C56 C57 C61 F3 -169.90(17)
C58 C57 C61 F1 -108.5(2)
C56 C57 C61 F1 70.5(2)
C58 C59 C62 F5S 30.9(5)
C60 C59 C62 F5S -150.4(5)
C58 C59 C62 F6 125.0(2)
C60 C59 C62 F6 -56.3(3)
C58 C59 C62 F4S -90.1(5)
C60 C59 C62 F4S 88.6(5)
C58 C59 C62 F5 3.6(3)
C60 C59 C62 F5 -177.7(2)
C58 C59 C62 F4 -116.6(2)
C60 C59 C62 F4 62.1(3)
C58 C59 C62 F6S 151.9(4)
C60 C59 C62 F6S -29.4(5)
C68 C63 C64 C65 3.4(3)
B C63 C64 C65 178.60(18)
C63 C64 C65 C66 0.8(3)
C63 C64 C65 C69 179.45(19)
C64 C65 C66 C67 -3.2(3)
C69 C65 C66 C67 178.16(19)
C65 C66 C67 C68 1.3(3)
C65 C66 C67 C70 -178.78(18)
C66 C67 C68 C63 3.0(3)
C70 C67 C68 C63 -176.84(18)
C64 C63 C68 C67 -5.2(3)
B C63 C68 C67 179.43(18)
C66 C65 C69 F7 -131.6(2)
C64 C65 C69 F7 49.8(3)
C66 C65 C69 F8 -5.0(3)
C64 C65 C69 F8 176.3(2)
C66 C65 C69 F8S -27.0(6)
C64 C65 C69 F8S 154.3(5)
C66 C65 C69 F9 110.8(2)
C64 C65 C69 F9 -67.9(2)
C66 C67 C70 F12 -8.7(3)
C68 C67 C70 F12 171.15(17)
C66 C67 C70 F11 113.0(2)
C68 C67 C70 F11 -67.1(2)
C66 C67 C70 F10 -128.78(19)
C68 C67 C70 F10 51.1(2)
C76 C71 C72 C73 -2.6(3)
B C71 C72 C73 -179.06(17)
C71 C72 C73 C74 2.4(3)
C71 C72 C73 C77 -175.50(19)
C72 C73 C74 C75 -0.3(3)
C77 C73 C74 C75 177.6(2)
C73 C74 C75 C76 -1.4(4)
C73 C74 C75 C78 179.9(2)
C74 C75 C76 C71 1.0(4)
C78 C75 C76 C71 179.8(2)
C72 C71 C76 C75 1.0(3)
B C71 C76 C75 177.61(19)
C74 C73 C77 F13S 162.5(6)
C72 C73 C77 F13S -19.7(6)
C74 C73 C77 F14S 5.5(8)
C72 C73 C77 F14S -176.6(7)
C74 C73 C77 F15 -91.6(3)
C72 C73 C77 F15 86.2(3)
C74 C73 C77 F14 25.3(3)
C72 C73 C77 F14 -156.8(2)
C74 C73 C77 F13 138.3(3)
C72 C73 C77 F13 -43.9(3)
C74 C73 C77 F15S -122.7(4)
C72 C73 C77 F15S 55.1(5)
C76 C75 C78 F17S 174.6(10)
C74 C75 C78 F17S -6.6(11)
C76 C75 C78 F16S -15.9(9)
C74 C75 C78 F16S 162.9(8)
C76 C75 C78 F18 -103.0(3)
C74 C75 C78 F18 75.8(4)
C76 C75 C78 F17 136.3(3)
C74 C75 C78 F17 -44.9(4)
C76 C75 C78 F16 23.0(4)
C74 C75 C78 F16 -158.2(3)
C84 C79 C80 C81 -2.6(3)
B C79 C80 C81 -179.42(19)
C79 C80 C81 C82 0.4(3)
C79 C80 C81 C85 -177.7(2)
C80 C81 C82 C83 1.6(3)
C85 C81 C82 C83 179.6(2)
C81 C82 C83 C84 -1.3(3)
C81 C82 C83 C86 178.5(2)
C82 C83 C84 C79 -1.1(3)
C86 C83 C84 C79 179.1(2)
C80 C79 C84 C83 2.9(3)
B C79 C84 C83 179.84(18)
C82 C81 C85 F21S 165.3(7)
C80 C81 C85 F21S -16.7(8)
C82 C81 C85 F20S -51.8(8)
C80 C81 C85 F20S 126.3(8)
C82 C81 C85 F19 -1.2(4)
C80 C81 C85 F19 176.9(3)
C82 C81 C85 F21 131.1(3)
C80 C81 C85 F21 -50.9(4)
C82 C81 C85 F20 -117.1(3)
C80 C81 C85 F20 61.0(3)
C82 C81 C85 F19S 56.9(4)
C80 C81 C85 F19S -125.0(3)
C82 C83 C86 F24S -87.0(7)
C84 C83 C86 F24S 92.8(7)
C82 C83 C86 F23 -2.4(4)
C84 C83 C86 F23 177.4(3)
C82 C83 C86 F22 124.8(2)
C84 C83 C86 F22 -55.4(3)
C82 C83 C86 F24 -123.2(3)
C84 C83 C86 F24 56.6(3)
C82 C83 C86 F23S 23.9(5)
C84 C83 C86 F23S -156.3(5)
C56 C55 B C63 -92.93(19)
C60 C55 B C63 81.00(19)
C56 C55 B C71 29.4(2)
C60 C55 B C71 -156.68(15)
C56 C55 B C79 147.09(16)
C60 C55 B C79 -39.0(2)
C64 C63 B C55 -91.4(2)
C68 C63 B C55 83.5(2)
C64 C63 B C71 147.09(18)
C68 C63 B C71 -38.0(2)
C64 C63 B C79 29.1(3)
C68 C63 B C79 -155.90(18)
C72 C71 B C55 -135.83(18)
C76 C71 B C55 47.9(2)
C72 C71 B C63 -18.6(2)
C76 C71 B C63 165.09(17)
C72 C71 B C79 102.60(19)
C76 C71 B C79 -73.7(2)
C80 C79 B C55 -27.3(3)
C84 C79 B C55 156.06(17)
C80 C79 B C63 -143.31(19)
C84 C79 B C63 40.0(2)
C80 C79 B C71 94.2(2)
C84 C79 B C71 -82.5(2)
F16S C78 F18 F17S 130.4(10)
F17 C78 F18 F17S 6.3(8)
F16 C78 F18 F17S 115.4(8)
C75 C78 F18 F17S -117.1(8)
F17S C78 F18 F16S -130.4(10)
F17 C78 F18 F16S -124.1(7)
F16 C78 F18 F16S -15.0(6)
C75 C78 F18 F16S 112.5(7)
N2 C1 N1 C2 -0.1(2)
Si1 C1 N1 C2 -179.01(14)
N2 C1 N1 C4 -178.64(16)
Si1 C1 N1 C4 2.4(3)
C3 C2 N1 C1 0.0(2)
C3 C2 N1 C4 178.54(17)
C5 C4 N1 C1 -83.4(2)
C9 C4 N1 C1 96.4(2)
C5 C4 N1 C2 98.2(2)
C9 C4 N1 C2 -82.0(2)
N1 C1 N2 C3 0.2(2)
Si1 C1 N2 C3 179.12(14)
N1 C1 N2 C16 175.92(16)
Si1 C1 N2 C16 -5.1(3)
C2 C3 N2 C1 -0.2(2)
C2 C3 N2 C16 -175.95(17)
C17 C16 N2 C1 -90.9(2)
C21 C16 N2 C1 87.8(2)
C17 C16 N2 C3 84.3(2)
C21 C16 N2 C3 -97.1(2)
N4 C28 N3 C29 -1.0(2)
Si2 C28 N3 C29 -166.93(16)
N4 C28 N3 C31 171.83(17)
Si2 C28 N3 C31 6.0(3)
C30 C29 N3 C28 0.7(2)
C30 C29 N3 C31 -172.12(19)
C32 C31 N3 C28 108.3(2)
C36 C31 N3 C28 -72.0(2)
C32 C31 N3 C29 -79.8(2)
C36 C31 N3 C29 99.8(2)
N3 C28 N4 C30 1.0(2)
Si2 C28 N4 C30 167.95(14)
N3 C28 N4 C43 -173.60(17)
Si2 C28 N4 C43 -6.7(3)
C29 C30 N4 C28 -0.6(2)
C29 C30 N4 C43 173.85(19)
C48 C43 N4 C28 83.7(2)
C44 C43 N4 C28 -95.6(2)
C48 C43 N4 C30 -90.1(2)
C44 C43 N4 C30 90.5(2)
N2 C1 Si1 Si2 9.94(18)
N1 C1 Si1 Si2 -171.34(14)
N4 C28 Si2 Si1 116.87(15)
N3 C28 Si2 Si1 -79.64(17)
C1 Si1 Si2 C28 177.61(8)
F14S C77 F13S F15S -96.2(8)
F15 C77 F13S F15S -10.1(5)
F14 C77 F13S F15S -118.8(5)
F13 C77 F13S F15S -171(2)
C73 C77 F13S F15S 105.9(5)
F14S C77 F15S F13S 113.7(11)
F15 C77 F15S F13S 158.8(11)
F14 C77 F15S F13S 106.3(8)
F13 C77 F15S F13S 3.4(8)
C73 C77 F15S F13S -110.5(7)
F17S C78 F16S F18 59.9(12)
F17 C78 F16S F18 102.8(6)
F16 C78 F16S F18 155.2(10)
C75 C78 F16S F18 -109.3(5)
F17S F18 F16S C78 -34.9(7)
F16S C78 F17S F18 -62.6(11)
F17 C78 F17S F18 -169.5(13)
F16 C78 F17S F18 -104.0(6)
C75 C78 F17S F18 106.0(6)
F16S F18 F17S C78 35.3(7)
